data_7124681
loop_
_publ_author_name
'An, Yuanyuan'
'Xia, Hongguang'
'Wu, Jie'

_publ_section_title
;
 Base-controlled [3+3] cycloaddition of isoquinoline N-oxides with
 azaoxyallyl cations.
;
_journal_issue 68
_journal_name_full 'Chemical communications (Cambridge, England)'
_journal_page_first 10415
_journal_page_last 10418
_journal_paper_doi 10.1039/c6cc03650c
_journal_volume 52
_journal_year 2016
_chemical_formula_sum 'C26 H24 N2 O3'
_chemical_formula_weight 412.47
_space_group_crystal_system monoclinic
_space_group_IT_number 15
_space_group_name_Hall '-C 2yc'
_space_group_name_H-M_alt 'C 1 2/c 1'
_atom_sites_solution_hydrogens mixed
_audit_creation_method SHELXL-2013
_audit_update_record
;
2016-04-30 deposited with the CCDC.
2016-07-15 downloaded from the CCDC.
;
_cell_angle_alpha 90
_cell_angle_beta 95.510(6)
_cell_angle_gamma 90
_cell_formula_units_Z 8
_cell_length_a 38.327(12)
_cell_length_b 12.158(4)
_cell_length_c 9.715(3)
_cell_measurement_reflns_used 2695
_cell_measurement_temperature 296(2)
_cell_measurement_theta_max 23.05
_cell_measurement_theta_min 2.70
_cell_volume 4506(2)
_computing_cell_refinement 'Bruker SAINT'
_computing_data_collection 'Bruker APEX2'
_computing_data_reduction 'Bruker SAINT'
_computing_molecular_graphics 'Bruker SHELXTL'
_computing_publication_material 'Bruker SHELXTL'
_computing_structure_refinement 'SHELXL-2013 (Sheldrick, 2013)'
_computing_structure_solution 'SHELXS-97 (Sheldrick, 2008)'
_diffrn_ambient_temperature 296(2)
_diffrn_measured_fraction_theta_full 0.995
_diffrn_measured_fraction_theta_max 0.993
_diffrn_measurement_device_type 'Bruker APEX-II CCD'
_diffrn_measurement_method '\f and \w scans'
_diffrn_radiation_type MoK\a
_diffrn_radiation_wavelength 0.71073
_diffrn_reflns_av_R_equivalents 0.0471
_diffrn_reflns_av_unetI/netI 0.0535
_diffrn_reflns_Laue_measured_fraction_full 0.995
_diffrn_reflns_Laue_measured_fraction_max 0.993
_diffrn_reflns_limit_h_max 48
_diffrn_reflns_limit_h_min -44
_diffrn_reflns_limit_k_max 15
_diffrn_reflns_limit_k_min -15
_diffrn_reflns_limit_l_max 12
_diffrn_reflns_limit_l_min -12
_diffrn_reflns_number 15292
_diffrn_reflns_point_group_measured_fraction_full 0.995
_diffrn_reflns_point_group_measured_fraction_max 0.993
_diffrn_reflns_theta_full 25.242
_diffrn_reflns_theta_max 26.768
_diffrn_reflns_theta_min 1.758
_exptl_absorpt_coefficient_mu 0.080
_exptl_absorpt_correction_T_max 0.745
_exptl_absorpt_correction_T_min 0.631
_exptl_absorpt_correction_type multi-scan
_exptl_absorpt_process_details sadabs
_exptl_crystal_colour colourless
_exptl_crystal_density_diffrn 1.216
_exptl_crystal_description stick
_exptl_crystal_F_000 1744
_exptl_crystal_size_max 0.800
_exptl_crystal_size_mid 0.170
_exptl_crystal_size_min 0.170
_refine_diff_density_max 0.206
_refine_diff_density_min -0.161
_refine_diff_density_rms 0.038
_refine_ls_extinction_method none
_refine_ls_goodness_of_fit_ref 1.006
_refine_ls_hydrogen_treatment mixed
_refine_ls_matrix_type full
_refine_ls_number_parameters 286
_refine_ls_number_reflns 4784
_refine_ls_number_restraints 0
_refine_ls_restrained_S_all 1.006
_refine_ls_R_factor_all 0.1166
_refine_ls_R_factor_gt 0.0547
_refine_ls_shift/su_max 0.000
_refine_ls_shift/su_mean 0.000
_refine_ls_structure_factor_coef Fsqd
_refine_ls_weighting_details
; 
 w=1/[\s^2^(Fo^2^)+(0.0957P)^2^] 
 where P=(Fo^2^+2Fc^2^)/3 
;
_refine_ls_weighting_scheme calc
_refine_ls_wR_factor_gt 0.1480
_refine_ls_wR_factor_ref 0.1817
_reflns_Friedel_coverage 0.000
_reflns_number_gt 2529
_reflns_number_total 4784
_reflns_threshold_expression 'I > 2\s(I)'
_cod_data_source_file c6cc03650c2.cif
_cod_data_source_block mo_51229a
_cod_original_sg_symbol_H-M 'C 2/c'
_cod_database_code 7124681
_shelx_space_group_comment
; 
The symmetry employed for this shelxl refinement is uniquely defined 
by the following loop, which should always be used as a source of 
symmetry information in preference to the above space-group names. 
They are only intended as comments. 
;
_shelx_estimated_absorpt_t_min 0.939
_shelx_estimated_absorpt_t_max 0.987
_shelxl_version_number 2013-2

loop_
_space_group_symop_operation_xyz
'x, y, z'
'-x, y, -z+1/2'
'x+1/2, y+1/2, z'
'-x+1/2, y+1/2, -z+1/2'
'-x, -y, -z'
'x, -y, z-1/2'
'-x+1/2, -y+1/2, -z'
'x+1/2, -y+1/2, z-1/2'

loop_
_atom_site_label
_atom_site_type_symbol
_atom_site_fract_x
_atom_site_fract_y
_atom_site_fract_z
_atom_site_U_iso_or_equiv
_atom_site_adp_type
_atom_site_occupancy
_atom_site_site_symmetry_order
_atom_site_calc_flag
_atom_site_refinement_flags_posn
_atom_site_refinement_flags_adp
N1 N 0.34734(5) 0.74490(14) 0.04627(17) 0.0515(4) Uani 1 1 d . .
N2 N 0.34148(6) 0.48840(16) 0.0357(2) 0.0676(6) Uani 1 1 d . .
O1 O 0.29786(4) 0.65322(11) 0.09966(14) 0.0559(4) Uani 1 1 d . .
O2 O 0.33419(5) 0.53407(16) -0.18762(16) 0.0871(6) Uani 1 1 d . .
O3 O 0.37028(5) 0.42271(13) 0.01697(18) 0.0746(5) Uani 1 1 d . .
C1 C 0.32425(5) 0.72590(15) 0.1326(2) 0.0486(5) Uani 1 1 d . .
C2 C 0.32379(5) 0.77576(16) 0.2655(2) 0.0481(5) Uani 1 1 d . .
C3 C 0.29931(6) 0.75083(18) 0.3590(2) 0.0570(6) Uani 1 1 d . .
H3 H 0.2818 0.6993 0.3353 0.068 Uiso 1 1 calc R U
C4 C 0.30091(7) 0.8015(2) 0.4841(2) 0.0694(7) Uani 1 1 d . .
H4 H 0.2845 0.7847 0.5457 0.083 Uiso 1 1 calc R U
C5 C 0.32714(8) 0.8788(2) 0.5201(3) 0.0832(8) Uani 1 1 d . .
H5 H 0.3281 0.9135 0.6057 0.100 Uiso 1 1 calc R U
C6 C 0.35110(7) 0.9036(2) 0.4324(3) 0.0815(8) Uani 1 1 d . .
H6 H 0.3684 0.9552 0.4583 0.098 Uiso 1 1 calc R U
C7 C 0.35035(6) 0.85239(17) 0.3012(2) 0.0580(6) Uani 1 1 d . .
C8 C 0.37500(6) 0.87413(19) 0.2053(3) 0.0646(6) Uani 1 1 d . .
H8 H 0.3925 0.9262 0.2265 0.078 Uiso 1 1 calc R U
C9 C 0.37345(6) 0.81961(16) 0.0820(2) 0.0545(5) Uani 1 1 d . .
C10 C 0.29338(6) 0.60623(19) -0.0392(2) 0.0613(6) Uani 1 1 d . .
C11 C 0.32543(6) 0.54107(18) -0.0702(2) 0.0590(6) Uani 1 1 d . .
C12 C 0.40129(7) 0.4883(2) 0.0265(3) 0.0911(9) Uani 1 1 d . .
H12A H 0.4058 0.5183 0.1190 0.109 Uiso 1 1 calc R U
H12B H 0.3986 0.5489 -0.0385 0.109 Uiso 1 1 calc R U
C13 C 0.43074(7) 0.4166(2) -0.0060(3) 0.0730(7) Uani 1 1 d . .
C14 C 0.42705(8) 0.3454(3) -0.1159(3) 0.0898(8) Uani 1 1 d . .
H14 H 0.4059 0.3425 -0.1715 0.108 Uiso 1 1 calc R U
C15 C 0.45401(11) 0.2790(3) -0.1444(4) 0.1248(13) Uani 1 1 d . .
H15 H 0.4511 0.2309 -0.2191 0.150 Uiso 1 1 calc R U
C16 C 0.48499(11) 0.2823(4) -0.0651(5) 0.1252(14) Uani 1 1 d . .
H16 H 0.5033 0.2370 -0.0861 0.150 Uiso 1 1 calc R U
C17 C 0.48951(9) 0.3509(4) 0.0445(4) 0.1165(12) Uani 1 1 d . .
H17 H 0.5108 0.3529 0.0991 0.140 Uiso 1 1 calc R U
C18 C 0.46230(9) 0.4180(3) 0.0746(4) 0.1004(10) Uani 1 1 d . .
H18 H 0.4653 0.4648 0.1505 0.121 Uiso 1 1 calc R U
C19 C 0.26249(7) 0.5278(2) -0.0310(3) 0.0850(8) Uani 1 1 d . .
H19A H 0.2682 0.4745 0.0405 0.127 Uiso 1 1 calc R U
H19B H 0.2576 0.4908 -0.1181 0.127 Uiso 1 1 calc R U
H19C H 0.2422 0.5688 -0.0104 0.127 Uiso 1 1 calc R U
C20 C 0.28417(7) 0.6949(2) -0.1475(3) 0.0863(8) Uani 1 1 d . .
H20A H 0.2656 0.7398 -0.1191 0.129 Uiso 1 1 calc R U
H20B H 0.2768 0.6609 -0.2346 0.129 Uiso 1 1 calc R U
H20C H 0.3044 0.7398 -0.1570 0.129 Uiso 1 1 calc R U
C21 C 0.39851(6) 0.83642(18) -0.0224(2) 0.0578(6) Uani 1 1 d . .
C22 C 0.39316(7) 0.7860(2) -0.1517(3) 0.0743(7) Uani 1 1 d . .
H22 H 0.3738 0.7406 -0.1714 0.089 Uiso 1 1 calc R U
C23 C 0.41604(9) 0.8023(2) -0.2509(3) 0.0887(9) Uani 1 1 d . .
H23 H 0.4119 0.7679 -0.3364 0.106 Uiso 1 1 calc R U
C24 C 0.44473(8) 0.8685(3) -0.2247(4) 0.0894(9) Uani 1 1 d . .
H24 H 0.4602 0.8790 -0.2916 0.107 Uiso 1 1 calc R U
C25 C 0.45040(7) 0.9193(3) -0.0989(4) 0.0905(9) Uani 1 1 d . .
H25 H 0.4698 0.9648 -0.0805 0.109 Uiso 1 1 calc R U
C26 C 0.42764(7) 0.9036(2) 0.0008(3) 0.0776(7) Uani 1 1 d . .
H26 H 0.4319 0.9389 0.0856 0.093 Uiso 1 1 calc R U
H2 H 0.3348(6) 0.489(2) 0.117(3) 0.070(8) Uiso 1 1 d . .

loop_
_atom_site_aniso_label
_atom_site_aniso_U_11
_atom_site_aniso_U_22
_atom_site_aniso_U_33
_atom_site_aniso_U_23
_atom_site_aniso_U_13
_atom_site_aniso_U_12
N1 0.0580(11) 0.0491(10) 0.0468(10) -0.0018(8) 0.0025(9) 0.0017(8)
N2 0.0924(15) 0.0659(13) 0.0475(12) 0.0043(10) 0.0230(11) 0.0191(11)
O1 0.0608(9) 0.0592(9) 0.0470(9) -0.0097(7) 0.0026(7) -0.0081(7)
O2 0.1165(15) 0.1103(14) 0.0365(9) -0.0130(9) 0.0179(9) -0.0146(11)
O3 0.0890(12) 0.0548(9) 0.0840(12) -0.0021(8) 0.0284(9) 0.0070(9)
C1 0.0547(12) 0.0416(11) 0.0482(13) -0.0012(9) -0.0019(10) 0.0040(9)
C2 0.0525(12) 0.0459(11) 0.0445(12) -0.0001(9) -0.0020(9) 0.0059(9)
C3 0.0615(14) 0.0605(13) 0.0481(13) 0.0006(11) 0.0013(11) 0.0031(10)
C4 0.0759(17) 0.0820(17) 0.0514(14) -0.0021(12) 0.0113(12) 0.0036(13)
C5 0.099(2) 0.096(2) 0.0549(16) -0.0222(14) 0.0113(15) -0.0099(16)
C6 0.095(2) 0.0809(18) 0.0688(17) -0.0268(14) 0.0096(15) -0.0217(15)
C7 0.0671(14) 0.0540(13) 0.0526(14) -0.0083(11) 0.0035(11) 0.0008(11)
C8 0.0685(15) 0.0598(13) 0.0650(15) -0.0101(11) 0.0038(12) -0.0117(11)
C9 0.0608(13) 0.0476(12) 0.0545(14) 0.0012(10) 0.0036(10) 0.0048(10)
C10 0.0720(15) 0.0667(14) 0.0434(13) -0.0084(11) -0.0042(11) -0.0070(12)
C11 0.0766(16) 0.0622(13) 0.0389(13) -0.0069(11) 0.0085(11) -0.0145(12)
C12 0.097(2) 0.0659(16) 0.109(2) -0.0164(16) -0.0005(18) 0.0073(15)
C13 0.0792(18) 0.0659(15) 0.0739(18) 0.0092(13) 0.0078(14) -0.0005(13)
C14 0.090(2) 0.102(2) 0.077(2) -0.0060(17) 0.0101(15) 0.0114(17)
C15 0.114(3) 0.151(3) 0.113(3) -0.031(2) 0.029(2) 0.031(3)
C16 0.095(3) 0.148(4) 0.138(4) 0.016(3) 0.043(3) 0.036(2)
C17 0.085(2) 0.146(3) 0.118(3) 0.023(3) 0.006(2) 0.003(2)
C18 0.090(2) 0.112(2) 0.097(2) -0.0014(19) 0.0009(19) -0.0100(19)
C19 0.0829(19) 0.0906(19) 0.0802(19) -0.0248(15) 0.0015(15) -0.0203(15)
C20 0.096(2) 0.0944(19) 0.0624(17) 0.0083(15) -0.0210(15) 0.0034(15)
C21 0.0630(14) 0.0497(12) 0.0611(14) 0.0031(11) 0.0091(11) 0.0098(10)
C22 0.0926(19) 0.0619(14) 0.0713(18) -0.0030(12) 0.0226(15) 0.0010(13)
C23 0.111(2) 0.0836(19) 0.077(2) -0.0003(15) 0.0349(18) 0.0072(17)
C24 0.086(2) 0.093(2) 0.095(2) 0.0235(18) 0.0399(17) 0.0225(17)
C25 0.0640(17) 0.103(2) 0.106(2) 0.0092(19) 0.0199(17) -0.0036(15)
C26 0.0683(16) 0.0840(18) 0.0814(19) 0.0004(14) 0.0120(14) -0.0031(14)

loop_
_atom_type_symbol
_atom_type_description
_atom_type_scat_dispersion_real
_atom_type_scat_dispersion_imag
_atom_type_scat_source
C C 0.0033 0.0016 'International Tables Vol C Tables 4.2.6.8 and 6.1.1.4'
H H 0.0000 0.0000 'International Tables Vol C Tables 4.2.6.8 and 6.1.1.4'
N N 0.0061 0.0033 'International Tables Vol C Tables 4.2.6.8 and 6.1.1.4'
O O 0.0106 0.0060 'International Tables Vol C Tables 4.2.6.8 and 6.1.1.4'

loop_
_geom_angle_atom_site_label_1
_geom_angle_atom_site_label_2
_geom_angle_atom_site_label_3
_geom_angle
C1 N1 C9 118.73(18)
C11 N2 O3 119.7(2)
C11 N2 H2 124.0(17)
O3 N2 H2 116.2(17)
C1 O1 C10 119.43(16)
N2 O3 C12 109.74(18)
N1 C1 O1 120.15(18)
N1 C1 C2 125.28(19)
O1 C1 C2 114.57(19)
C7 C2 C3 120.1(2)
C7 C2 C1 115.8(2)
C3 C2 C1 124.19(19)
C4 C3 C2 120.4(2)
C4 C3 H3 119.8
C2 C3 H3 119.8
C3 C4 C5 119.9(2)
C3 C4 H4 120.0
C5 C4 H4 120.0
C6 C5 C4 120.7(2)
C6 C5 H5 119.6
C4 C5 H5 119.6
C5 C6 C7 121.0(2)
C5 C6 H6 119.5
C7 C6 H6 119.5
C2 C7 C8 118.6(2)
C2 C7 C6 117.8(2)
C8 C7 C6 123.6(2)
C9 C8 C7 120.8(2)
C9 C8 H8 119.6
C7 C8 H8 119.6
C8 C9 N1 120.9(2)
C8 C9 C21 124.0(2)
N1 C9 C21 115.11(19)
O1 C10 C11 111.24(17)
O1 C10 C20 111.10(19)
C11 C10 C20 111.8(2)
O1 C10 C19 102.65(18)
C11 C10 C19 109.32(19)
C20 C10 C19 110.4(2)
O2 C11 N2 123.2(2)
O2 C11 C10 121.5(2)
N2 C11 C10 115.2(2)
O3 C12 C13 107.7(2)
O3 C12 H12A 110.2
C13 C12 H12A 110.2
O3 C12 H12B 110.2
C13 C12 H12B 110.2
H12A C12 H12B 108.5
C14 C13 C18 118.1(3)
C14 C13 C12 120.8(3)
C18 C13 C12 121.1(3)
C15 C14 C13 120.6(3)
C15 C14 H14 119.7
C13 C14 H14 119.7
C16 C15 C14 120.6(4)
C16 C15 H15 119.7
C14 C15 H15 119.7
C17 C16 C15 120.4(4)
C17 C16 H16 119.8
C15 C16 H16 119.8
C16 C17 C18 119.4(4)
C16 C17 H17 120.3
C18 C17 H17 120.3
C13 C18 C17 120.9(3)
C13 C18 H18 119.5
C17 C18 H18 119.5
C10 C19 H19A 109.5
C10 C19 H19B 109.5
H19A C19 H19B 109.5
C10 C19 H19C 109.5
H19A C19 H19C 109.5
H19B C19 H19C 109.5
C10 C20 H20A 109.5
C10 C20 H20B 109.5
H20A C20 H20B 109.5
C10 C20 H20C 109.5
H20A C20 H20C 109.5
H20B C20 H20C 109.5
C26 C21 C22 116.9(2)
C26 C21 C9 122.5(2)
C22 C21 C9 120.6(2)
C23 C22 C21 121.2(3)
C23 C22 H22 119.4
C21 C22 H22 119.4
C24 C23 C22 120.6(3)
C24 C23 H23 119.7
C22 C23 H23 119.7
C23 C24 C25 119.2(3)
C23 C24 H24 120.4
C25 C24 H24 120.4
C24 C25 C26 120.6(3)
C24 C25 H25 119.7
C26 C25 H25 119.7
C25 C26 C21 121.5(3)
C25 C26 H26 119.2
C21 C26 H26 119.2

loop_
_geom_bond_atom_site_label_1
_geom_bond_atom_site_label_2
_geom_bond_distance
N1 C1 1.297(3)
N1 C9 1.371(3)
N2 C11 1.314(3)
N2 O3 1.388(2)
N2 H2 0.85(2)
O1 C1 1.358(2)
O1 C10 1.460(2)
O2 C11 1.222(3)
O3 C12 1.427(3)
C1 C2 1.428(3)
C2 C7 1.399(3)
C2 C3 1.400(3)
C3 C4 1.358(3)
C3 H3 0.9300
C4 C5 1.396(4)
C4 H4 0.9300
C5 C6 1.346(4)
C5 H5 0.9300
C6 C7 1.417(3)
C6 H6 0.9300
C7 C8 1.414(3)
C8 C9 1.365(3)
C8 H8 0.9300
C9 C21 1.477(3)
C10 C11 1.516(3)
C10 C20 1.524(3)
C10 C19 1.528(3)
C12 C13 1.484(4)
C12 H12A 0.9700
C12 H12B 0.9700
C13 C14 1.371(4)
C13 C18 1.377(4)
C14 C15 1.361(4)
C14 H14 0.9300
C15 C16 1.353(6)
C15 H15 0.9300
C16 C17 1.350(5)
C16 H16 0.9300
C17 C18 1.377(5)
C17 H17 0.9300
C18 H18 0.9300
C19 H19A 0.9600
C19 H19B 0.9600
C19 H19C 0.9600
C20 H20A 0.9600
C20 H20B 0.9600
C20 H20C 0.9600
C21 C26 1.384(3)
C21 C22 1.395(3)
C22 C23 1.378(4)
C22 H22 0.9300
C23 C24 1.367(4)
C23 H23 0.9300
C24 C25 1.368(4)
C24 H24 0.9300
C25 C26 1.377(4)
C25 H25 0.9300
C26 H26 0.9300

loop_
_geom_hbond_atom_site_label_D
_geom_hbond_atom_site_label_H
_geom_hbond_atom_site_label_A
_geom_hbond_distance_DH
_geom_hbond_distance_HA
_geom_hbond_distance_DA
_geom_hbond_angle_DHA
_geom_hbond_site_symmetry_A
N2 H2 O2 0.85(2) 1.92(3) 2.743(3) 161(2) 6_566

loop_
_geom_torsion_atom_site_label_1
_geom_torsion_atom_site_label_2
_geom_torsion_atom_site_label_3
_geom_torsion_atom_site_label_4
_geom_torsion
C11 N2 O3 C12 85.5(3)
C9 N1 C1 O1 179.33(17)
C9 N1 C1 C2 -0.9(3)
C10 O1 C1 N1 -6.9(3)
C10 O1 C1 C2 173.33(16)
N1 C1 C2 C7 1.3(3)
O1 C1 C2 C7 -178.96(17)
N1 C1 C2 C3 -177.54(19)
O1 C1 C2 C3 2.2(3)
C7 C2 C3 C4 0.7(3)
C1 C2 C3 C4 179.4(2)
C2 C3 C4 C5 -0.1(4)
C3 C4 C5 C6 -0.3(4)
C4 C5 C6 C7 0.2(4)
C3 C2 C7 C8 178.88(19)
C1 C2 C7 C8 0.0(3)
C3 C2 C7 C6 -0.8(3)
C1 C2 C7 C6 -179.6(2)
C5 C6 C7 C2 0.4(4)
C5 C6 C7 C8 -179.3(3)
C2 C7 C8 C9 -1.6(3)
C6 C7 C8 C9 178.1(2)
C7 C8 C9 N1 2.0(3)
C7 C8 C9 C21 -179.0(2)
C1 N1 C9 C8 -0.8(3)
C1 N1 C9 C21 -179.82(17)
C1 O1 C10 C11 61.2(2)
C1 O1 C10 C20 -64.0(2)
C1 O1 C10 C19 178.06(18)
O3 N2 C11 O2 1.3(3)
O3 N2 C11 C10 177.39(18)
O1 C10 C11 O2 -149.0(2)
C20 C10 C11 O2 -24.2(3)
C19 C10 C11 O2 98.3(2)
O1 C10 C11 N2 34.8(3)
C20 C10 C11 N2 159.6(2)
C19 C10 C11 N2 -77.9(2)
N2 O3 C12 C13 -175.2(2)
O3 C12 C13 C14 44.6(4)
O3 C12 C13 C18 -134.1(3)
C18 C13 C14 C15 -0.5(5)
C12 C13 C14 C15 -179.3(3)
C13 C14 C15 C16 -0.2(6)
C14 C15 C16 C17 0.6(7)
C15 C16 C17 C18 -0.2(6)
C14 C13 C18 C17 0.9(5)
C12 C13 C18 C17 179.7(3)
C16 C17 C18 C13 -0.6(5)
C8 C9 C21 C26 5.2(3)
N1 C9 C21 C26 -175.8(2)
C8 C9 C21 C22 -173.4(2)
N1 C9 C21 C22 5.6(3)
C26 C21 C22 C23 0.4(4)
C9 C21 C22 C23 179.0(2)
C21 C22 C23 C24 0.1(4)
C22 C23 C24 C25 -0.4(4)
C23 C24 C25 C26 0.4(4)
C24 C25 C26 C21 0.1(4)
C22 C21 C26 C25 -0.4(4)
C9 C21 C26 C25 -179.1(2)
